data_4322208
loop_
_publ_author_name
'Romana Anulewicz-Ostrowska'
'Sergiusz Luli\'nski'
'Janusz Serwatowski'

_publ_contact_author
;
   Sergiusz Lulinski
   Department of Chemistry
   Technical University of Warsaw
   Noakowskiego 3,
   PL-00-664 Warszawa
   Poland
;
_publ_contact_author_email serek@ch.pw.edu.pl
_publ_contact_author_fax '048 22 6282741'
_publ_contact_author_phone '048 22 6607273'
_publ_section_title
;
 Synthesis and Characterization of Dialkylmetal Boryloxides
 [(\m-9-BBN-9-O)MMe2]2, M = Al, Ga, In
;
_journal_name_full 'Inorganic Chemistry'
_journal_page_first 3796
_journal_page_last 3800
_journal_paper_doi 10.1021/ic981454o
_journal_volume 38
_journal_year 1999
_chemical_formula_structural '[(1,5-C8H14)BOIn(CH3)2]2'
_chemical_formula_sum 'C20 H40 B2 In2 O2'
_chemical_formula_weight 563.78
_chemical_melting_point 509
_chemical_name_systematic bis((m2-cyclooctane-1,5-diylborane-oxo)dimethylindium)
_space_group_IT_number 72
_symmetry_cell_setting orthorhombic
_symmetry_space_group_name_Hall '-I 2 2c'
_symmetry_space_group_name_H-M 'I b a m'
_atom_sites_solution_hydrogens geom
_atom_sites_solution_primary direct
_atom_sites_solution_secondary difmap
_audit_creation_method SHELXL
_cell_angle_alpha 90.00
_cell_angle_beta 90.00
_cell_angle_gamma 90.00
_cell_formula_units_Z 4
_cell_length_a 19.136(4)
_cell_length_b 9.830(2)
_cell_length_c 13.423(3)
_cell_measurement_temperature 293(2)
_cell_volume 2525.0(9)
_computing_structure_refinement 'SHELXL-93 (Sheldrick, 1993)'
_computing_structure_solution 'SHELXS-86 (Sheldrick, 1990)'
_diffrn_ambient_temperature 293(2)
_diffrn_radiation_monochromator graphite
_diffrn_radiation_source 'fine-focus sealed tube'
_diffrn_radiation_type CuK\a
_diffrn_radiation_wavelength 1.54178
_diffrn_reflns_av_R_equivalents 0.0000
_diffrn_reflns_av_sigmaI/netI 12.6573
_diffrn_reflns_limit_h_max 0
_diffrn_reflns_limit_h_min -20
_diffrn_reflns_limit_k_max 0
_diffrn_reflns_limit_k_min -12
_diffrn_reflns_limit_l_max 15
_diffrn_reflns_limit_l_min 0
_diffrn_reflns_number 1300
_diffrn_reflns_theta_max 79.15
_diffrn_reflns_theta_min 4.62
_exptl_absorpt_coefficient_mu 14.656
_exptl_crystal_colour colourless
_exptl_crystal_density_diffrn 1.483
_exptl_crystal_F_000 1136
_exptl_crystal_size_max 0.6
_exptl_crystal_size_mid 0.4
_exptl_crystal_size_min 0.3
_refine_diff_density_max 1.836
_refine_diff_density_min -1.799
_refine_diff_density_rms 0.194
_refine_ls_extinction_coef 0.00000(7)
_refine_ls_extinction_expression Fc^*^=kFc[1+0.001xFc^2^\l^3^/sin(2\q)]^-1/4^
_refine_ls_extinction_method SHELXL
_refine_ls_goodness_of_fit_all 1.079
_refine_ls_goodness_of_fit_obs 1.174
_refine_ls_matrix_type full
_refine_ls_number_parameters 80
_refine_ls_number_reflns 1299
_refine_ls_number_restraints 0
_refine_ls_restrained_S_all 1.121
_refine_ls_restrained_S_obs 1.174
_refine_ls_R_factor_all 0.1072
_refine_ls_R_factor_obs 0.0751
_refine_ls_shift/esd_max -4.497
_refine_ls_shift/esd_mean 0.179
_refine_ls_structure_factor_coef Fsqd
_refine_ls_weighting_details 'w=1/[\s^2^(Fo^2^)+(0.1826P)^2^+0.0000P] where P=(Fo^2^+2Fc^2^)/3'
_refine_ls_weighting_scheme calc
_refine_ls_wR_factor_all 0.2488
_refine_ls_wR_factor_obs 0.2127
_reflns_number_observed 876
_reflns_number_total 1300
_reflns_observed_criterion >2sigma(I)
_cod_data_source_file ic981454o_3.cif
_cod_data_source_block B-O-In
_cod_depositor_comments
;
The following automatic conversions were performed:

'_refine_ls_weighting_scheme' value 'calc
w=1/[\s^2^(Fo^2^)+(0.1826P)^2^+0.0000P] where P=(Fo^2^+2Fc^2^)/3' was
changed to 'calc'. New tag '_refine_ls_weighting_details' was
created. The value of the new tag was set to
'w=1/[\s^2^(Fo^2^)+(0.1826P)^2^+0.0000P] where P=(Fo^2^+2Fc^2^)/3'.

Automatic conversion script
Id: cif_fix_values 3143 2015-03-26 13:38:13Z robertas 
;
_cod_database_code 4322208

loop_
_symmetry_equiv_pos_as_xyz
'x, y, z'
'-x, -y, z'
'-x+1/2, y+1/2, -z'
'x+1/2, -y+1/2, -z'
'x+1/2, y+1/2, z+1/2'
'-x+1/2, -y+1/2, z+1/2'
'-x+1, y+1, -z+1/2'
'x+1, -y+1, -z+1/2'
'-x, -y, -z'
'x, y, -z'
'x-1/2, -y-1/2, z'
'-x-1/2, y-1/2, z'
'-x+1/2, -y+1/2, -z+1/2'
'x+1/2, y+1/2, -z+1/2'
'x, -y, z+1/2'
'-x, y, z+1/2'

loop_
_atom_site_aniso_label
_atom_site_aniso_U_11
_atom_site_aniso_U_22
_atom_site_aniso_U_33
_atom_site_aniso_U_23
_atom_site_aniso_U_13
_atom_site_aniso_U_12
In1 0.0580(7) 0.0620(6) 0.0807(8) 0.000 0.000 -0.0056(3)
B1 0.066(7) 0.050(4) 0.070(9) 0.000 0.000 0.004(5)
O1 0.059(5) 0.056(3) 0.094(8) 0.000 0.000 0.001(3)
C1 0.050(7) 0.070(6) 0.112(13) 0.000 0.000 0.006(5)
C2 0.104(9) 0.139(12) 0.140(16) -0.025(11) 0.044(10) 0.002(9)
C3 0.145(16) 0.113(10) 0.104(12) -0.022(8) 0.023(11) 0.026(9)
C4 0.158(17) 0.090(7) 0.157(18) -0.024(10) -0.012(15) -0.007(9)
C5 0.085(10) 0.054(5) 0.159(20) 0.000 0.000 0.000(6)
C6 0.113(10) 0.108(8) 0.090(11) -0.010(7) -0.025(8) -0.021(8)

loop_
_atom_site_label
_atom_site_type_symbol
_atom_site_fract_x
_atom_site_fract_y
_atom_site_fract_z
_atom_site_U_iso_or_equiv
_atom_site_thermal_displace_type
_atom_site_occupancy
_atom_site_calc_flag
_atom_site_refinement_flags
_atom_site_disorder_group
In1 In 0.06542(4) 0.11783(7) 0.0000 0.0669(5) Uani 1 d S .
B1 B -0.0958(7) 0.1954(11) 0.0000 0.062(3) Uani 1 d S .
O1 O -0.0479(5) 0.1008(7) 0.0000 0.070(2) Uani 1 d S .
C1 C -0.1775(7) 0.1707(13) 0.0000 0.077(4) Uani 1 d S .
H1 H -0.1871(7) 0.0727(13) 0.0000 0.059(33) Uiso 1 calc SR .
C2 C -0.2044(8) 0.2320(18) 0.0925(17) 0.128(6) Uani 1 d . .
H21 H -0.1914(8) 0.1726(18) 0.1471(17) 0.410(244) Uiso 1 calc R .
H22 H -0.2550(8) 0.2311(18) 0.0886(17) 0.070(27) Uiso 1 calc R .
C3 C -0.1830(10) 0.3711(14) 0.1198(15) 0.120(6) Uani 1 d . .
H31 H -0.2133(10) 0.4345(14) 0.0852(15) 0.193(95) Uiso 1 calc R .
H32 H -0.1910(10) 0.3829(14) 0.1906(15) 0.184(103) Uiso 1 calc R .
C4 C -0.1106(11) 0.4093(16) 0.0986(17) 0.135(6) Uani 1 d . .
H41 H -0.0820(11) 0.3797(16) 0.1542(17) 0.248(178) Uiso 1 calc R .
H42 H -0.1081(11) 0.5078(16) 0.0963(17) 0.112(38) Uiso 1 calc R .
C5 C -0.0767(10) 0.3522(15) 0.0000 0.099(6) Uani 1 d S .
H5 H -0.0260(10) 0.3656(15) 0.0000 0.318(272) Uiso 1 calc SR .
C6 C 0.0940(9) 0.1653(16) 0.1526(11) 0.104(4) Uani 1 d . .
H61 H 0.0639(13) 0.1168(27) 0.1975(11) 0.000(9) Uiso 1 calc R .
H62 H 0.0892(23) 0.2613(15) 0.1637(14) 0.350(94) Uiso 1 calc R .
H63 H 0.1416(9) 0.1387(43) 0.1642(13) 0.552(245) Uiso 1 calc R .

loop_
_atom_type_symbol
_atom_type_description
_atom_type_scat_dispersion_real
_atom_type_scat_dispersion_imag
_atom_type_scat_source
C C 0.0181 0.0091 'International Tables Vol C Tables 4.2.6.8 and 6.1.1.4'
H H 0.0000 0.0000 'International Tables Vol C Tables 4.2.6.8 and 6.1.1.4'
B B 0.0090 0.0039 'International Tables Vol C Tables 4.2.6.8 and 6.1.1.4'
O O 0.0492 0.0322 'International Tables Vol C Tables 4.2.6.8 and 6.1.1.4'
In In 0.0822 5.0449 'International Tables Vol C Tables 4.2.6.8 and 6.1.1.4'

loop_
_geom_angle_atom_site_label_1
_geom_angle_atom_site_label_2
_geom_angle_atom_site_label_3
_geom_angle
_geom_angle_site_symmetry_1
_geom_angle_site_symmetry_3
_geom_angle_publ_flag
C6 In1 C6 141.3(9) . 10 ?
C6 In1 O1 104.5(4) . 9 ?
C6 In1 O1 104.5(4) 10 9 ?
C6 In1 O1 105.5(5) . . ?
C6 In1 O1 105.5(5) 10 . ?
O1 In1 O1 76.7(4) 9 . ?
O1 B1 C1 125.7(10) . . ?
O1 B1 C5 122.1(13) . . ?
C1 B1 C5 112.2(11) . . ?
B1 O1 In1 126.5(8) . 9 ?
B1 O1 In1 130.2(8) . . ?
In1 O1 In1 103.3(4) 9 . ?
C2 C1 C2 114.8(19) 10 . ?
C2 C1 B1 106.4(9) 10 . ?
C2 C1 B1 106.4(9) . . ?
C1 C2 C3 119.4(15) . . ?
C4 C3 C2 117.0(13) . . ?
C3 C4 C5 117.4(15) . . ?
C4 C5 C4 114.2(19) 10 . ?
C4 C5 B1 104.6(10) 10 . ?
C4 C5 B1 104.6(10) . . ?

loop_
_geom_bond_atom_site_label_1
_geom_bond_atom_site_label_2
_geom_bond_distance
_geom_bond_site_symmetry_2
_geom_bond_publ_flag
In1 C6 2.171(13) . ?
In1 C6 2.171(13) 10 ?
In1 O1 2.176(7) 9 ?
In1 O1 2.175(10) . ?
B1 O1 1.306(15) . ?
B1 C1 1.58(2) . ?
B1 C5 1.58(2) . ?
O1 In1 2.176(7) 9 ?
C1 C2 1.47(2) 10 ?
C1 C2 1.47(2) . ?
C2 C3 1.47(2) . ?
C3 C4 1.46(2) . ?
C4 C5 1.58(2) . ?
C5 C4 1.58(2) 10 ?

loop_
_geom_torsion_atom_site_label_1
_geom_torsion_atom_site_label_2
_geom_torsion_atom_site_label_3
_geom_torsion_atom_site_label_4
_geom_torsion
_geom_torsion_site_symmetry_1
_geom_torsion_site_symmetry_2
_geom_torsion_site_symmetry_3
_geom_torsion_site_symmetry_4
_geom_torsion_publ_flag
C1 B1 O1 In1 0.0 . . . 9 ?
C5 B1 O1 In1 180.0 . . . 9 ?
C1 B1 O1 In1 180.0 . . . . ?
C5 B1 O1 In1 0.0 . . . . ?
C6 In1 O1 B1 78.3(4) . . . . ?
C6 In1 O1 B1 -78.3(4) 10 . . . ?
O1 In1 O1 B1 180.0 9 . . . ?
C6 In1 O1 In1 -101.7(4) . . . 9 ?
C6 In1 O1 In1 101.7(4) 10 . . 9 ?
O1 In1 O1 In1 0.0 9 . . 9 ?
O1 B1 C1 C2 -118.5(10) . . . 10 ?
C5 B1 C1 C2 61.5(10) . . . 10 ?
O1 B1 C1 C2 118.5(10) . . . . ?
C5 B1 C1 C2 -61.5(10) . . . . ?
C2 C1 C2 C3 -69.3(25) 10 . . . ?
B1 C1 C2 C3 48.2(21) . . . . ?
C1 C2 C3 C4 -37.9(31) . . . . ?
C2 C3 C4 C5 36.9(28) . . . . ?
C3 C4 C5 C4 66.5(23) . . . 10 ?
C3 C4 C5 B1 -47.2(20) . . . . ?
O1 B1 C5 C4 119.8(12) . . . 10 ?
C1 B1 C5 C4 -60.2(12) . . . 10 ?
O1 B1 C5 C4 -119.8(12) . . . . ?
C1 B1 C5 C4 60.2(12) . . . . ?
